data_8103809
loop_
_publ_author_name
'Giester, G.'
'Libowitzky, E.'

_publ_section_title
;
 Crystal structures and Raman spectra of Cu (O H) F and Cu3 (O H)2 F4
;
_journal_name_full 'Zeitschrift fuer Kristallographie (149,1979-)'
_journal_page_first 351
_journal_page_last 356
_journal_volume 218
_journal_year 2003
_chemical_formula_sum 'Cu F H O'
_chemical_name_systematic 'Cu (O H) F'
_space_group_IT_number 14
_symmetry_space_group_name_Hall '-P 2yab'
_symmetry_space_group_name_H-M 'P 1 21/a 1'
_cell_angle_alpha 90
_cell_angle_beta 112.9
_cell_angle_gamma 90
_cell_formula_units_Z 4
_cell_length_a 5.301
_cell_length_b 6.376
_cell_length_c 5.074
_cell_volume 157.981
_citation_journal_id_ASTM ZEKRDZ
_cod_data_source_file Giester_ZEKRDZ_2003_1121.cif
_cod_data_source_block H1Cu1F1O1
_cod_original_cell_volume 157.9805
_cod_original_sg_symbol_Hall '-P 2ybc (z,y,-x)'
_cod_original_formula_sum 'H1 Cu1 F1 O1'
_cod_database_code 8103809

loop_
_symmetry_equiv_pos_as_xyz
x,y,z
-x+1/2,y+1/2,-z
-x,-y,-z
x-1/2,-y-1/2,z

loop_
_atom_site_label
_atom_site_type_symbol
_atom_site_fract_x
_atom_site_fract_y
_atom_site_fract_z
_atom_site_occupancy
_atom_site_U_iso_or_equiv
F1 F-1 0.3721 0.38357 0.7381 1 0.0
Cu1 Cu+2 0.25725 0.1225 -0.00888 1 0.0
O1 O-2 0.1611 0.36452 0.1783 1 0.0
H1 H+1 0.198 0.369 0.337 1 0.0
